data_4080020
loop_
_publ_author_name
'Fecker, Ann Christin'
'Gl\"uckner, Andreas'
'Daniliuc, Constantin G.'
'Freytag, Matthias'
'Jones, Peter G.'
'Walter, Marc D.'

_publ_section_title
;
 Synthesis and Coordination Chemistry of an Enantiomerically Pure
 Pentadienyl Ligand
;
_journal_issue 3
_journal_name_full Organometallics
_journal_page_first 874
_journal_paper_doi 10.1021/om301189g
_journal_volume 32
_journal_year 2013
_chemical_absolute_configuration ad
_chemical_formula_sum 'C20 H26 Zr'
_chemical_formula_weight 357.63
_chemical_name_systematic
; 
 ? 
;
_space_group_IT_number 19
_symmetry_cell_setting orthorhombic
_symmetry_space_group_name_Hall 'P 2ac 2ab'
_symmetry_space_group_name_H-M 'P 21 21 21'
_atom_sites_solution_hydrogens geom
_atom_sites_solution_primary direct
_atom_sites_solution_secondary difmap
_audit_creation_method SHELXL-97
_cell_angle_alpha 90.00
_cell_angle_beta 90.00
_cell_angle_gamma 90.00
_cell_formula_units_Z 4
_cell_length_a 8.0907(2)
_cell_length_b 10.9532(2)
_cell_length_c 18.8076(4)
_cell_measurement_reflns_used 40732
_cell_measurement_temperature 100(2)
_cell_measurement_theta_max 30.7782
_cell_measurement_theta_min 2.1473
_cell_volume 1666.71(6)
_computing_cell_refinement
; 
CrysAlisPro, Oxford Diffraction Ltd., 
Version 1.171.34.44 (release 25-10-2010 CrysAlis171 .NET) 
(compiled Oct 25 2010,18:11:34) 
;
_computing_data_collection
; 
CrysAlisPro, Oxford Diffraction Ltd., 
Version 1.171.34.44 (release 25-10-2010 CrysAlis171 .NET) 
(compiled Oct 25 2010,18:11:34) 
;
_computing_data_reduction
; 
CrysAlisPro, Oxford Diffraction Ltd., 
Version 1.171.34.44 (release 25-10-2010 CrysAlis171 .NET) 
(compiled Oct 25 2010,18:11:34) 
;
_computing_molecular_graphics 'BRUKER XP'
_computing_publication_material SHELXL-97
_computing_structure_refinement 'SHELXL-97 (Sheldrick, 1997)'
_computing_structure_solution 'SHELXS-97 (Sheldrick, 1990)'
_diffrn_ambient_temperature 100(2)
_diffrn_detector_area_resol_mean 16.1419
_diffrn_measured_fraction_theta_full 0.999
_diffrn_measured_fraction_theta_max 0.999
_diffrn_measurement_device_type 'Xcalibur, Eos'
_diffrn_measurement_method '\w scans'
_diffrn_radiation_monochromator graphite
_diffrn_radiation_source 'Enhance (Mo) X-ray Source'
_diffrn_radiation_type 'Mo K\a'
_diffrn_radiation_wavelength 0.71073
_diffrn_reflns_av_R_equivalents 0.0308
_diffrn_reflns_av_sigmaI/netI 0.0133
_diffrn_reflns_limit_h_max 11
_diffrn_reflns_limit_h_min -11
_diffrn_reflns_limit_k_max 15
_diffrn_reflns_limit_k_min -15
_diffrn_reflns_limit_l_max 26
_diffrn_reflns_limit_l_min -26
_diffrn_reflns_number 66370
_diffrn_reflns_theta_full 29.57
_diffrn_reflns_theta_max 29.57
_diffrn_reflns_theta_min 2.15
_exptl_absorpt_coefficient_mu 0.652
_exptl_absorpt_correction_T_max 1.00000
_exptl_absorpt_correction_T_min 0.95942
_exptl_absorpt_correction_type multi-scan
_exptl_absorpt_process_details
; 
CrysAlisPro, Oxford Diffraction Ltd., 
Version 1.171.34.44 (release 25-10-2010 CrysAlis171 .NET) 
(compiled Oct 25 2010,18:11:34) 
;
_exptl_crystal_colour red
_exptl_crystal_density_diffrn 1.425
_exptl_crystal_density_method 'not measured'
_exptl_crystal_description prism
_exptl_crystal_F_000 744
_exptl_crystal_size_max 0.24
_exptl_crystal_size_mid 0.10
_exptl_crystal_size_min 0.06
_refine_diff_density_max 0.269
_refine_diff_density_min -0.186
_refine_diff_density_rms 0.038
_refine_ls_abs_structure_details 'Flack H D (1983), Acta Cryst. A39, 876-881'
_refine_ls_abs_structure_Flack -0.010(18)
_refine_ls_extinction_method none
_refine_ls_goodness_of_fit_ref 1.061
_refine_ls_hydrogen_treatment mixed
_refine_ls_matrix_type full
_refine_ls_number_parameters 237
_refine_ls_number_reflns 4670
_refine_ls_number_restraints 55
_refine_ls_restrained_S_all 1.062
_refine_ls_R_factor_all 0.0149
_refine_ls_R_factor_gt 0.0142
_refine_ls_shift/su_max 0.004
_refine_ls_shift/su_mean 0.000
_refine_ls_structure_factor_coef Fsqd
_refine_ls_weighting_details 'calc w=1/[\s^2^(Fo^2^)+(0.0200P)^2^+0.1994P] where P=(Fo^2^+2Fc^2^)/3'
_refine_ls_weighting_scheme calc
_refine_ls_wR_factor_gt 0.0350
_refine_ls_wR_factor_ref 0.0353
_reflns_number_gt 4587
_reflns_number_total 4670
_reflns_threshold_expression >2sigma(I)
_cod_data_source_file om301189g_si_002.cif
_cod_data_source_block complex10
_cod_database_code 4080020

loop_
_symmetry_equiv_pos_as_xyz
'x, y, z'
'-x+1/2, -y, z+1/2'
'-x, y+1/2, -z+1/2'
'x+1/2, -y+1/2, -z'

loop_
_atom_site_label
_atom_site_type_symbol
_atom_site_fract_x
_atom_site_fract_y
_atom_site_fract_z
_atom_site_U_iso_or_equiv
_atom_site_adp_type
_atom_site_occupancy
_atom_site_symmetry_multiplicity
_atom_site_calc_flag
_atom_site_refinement_flags
Zr Zr 0.482623(11) 0.581197(9) 0.088240(5) 0.01299(3) Uani 1 1 d .
C1 C 0.58729(16) 0.64143(12) -0.02399(7) 0.0226(2) Uani 1 1 d D
H1 H 0.5354(18) 0.6390(14) -0.0677(6) 0.027(4) Uiso 1 1 d D
C2 C 0.67514(16) 0.53600(12) -0.00265(7) 0.0246(3) Uani 1 1 d D
H2 H 0.6762(19) 0.4693(12) -0.0351(7) 0.023(4) Uiso 1 1 d D
C3 C 0.74996(15) 0.51018(13) 0.06462(8) 0.0280(3) Uani 1 1 d D
H3 H 0.791(2) 0.4301(12) 0.0681(9) 0.038(5) Uiso 1 1 d D
C4 C 0.75775(14) 0.58473(16) 0.12573(7) 0.0305(3) Uani 1 1 d D
H4 H 0.805(2) 0.5446(15) 0.1637(8) 0.043(5) Uiso 1 1 d D
C5 C 0.69405(17) 0.70596(14) 0.13467(7) 0.0287(3) Uani 1 1 d D
H5 H 0.706(2) 0.7437(17) 0.1789(7) 0.049(5) Uiso 1 1 d D
C6 C 0.60342(15) 0.77819(11) 0.08645(8) 0.0262(3) Uani 1 1 d D
H6 H 0.5612(19) 0.8508(11) 0.1060(8) 0.025(4) Uiso 1 1 d D
C7 C 0.55018(15) 0.74745(11) 0.01606(6) 0.0226(2) Uani 1 1 d D
H7 H 0.481(2) 0.8029(13) -0.0061(9) 0.043(5) Uiso 1 1 d D
C8 C 0.39279(13) 0.35335(10) 0.08946(7) 0.0195(2) Uani 1 1 d D
H8A H 0.4270(18) 0.3383(13) 0.1383(6) 0.019(4) Uiso 1 1 d D
H8B H 0.4300(19) 0.2950(12) 0.0555(7) 0.024(4) Uiso 1 1 d D
C9 C 0.25814(12) 0.42512(10) 0.07190(5) 0.01494(19) Uani 1 1 d .
C10 C 0.19813(13) 0.52482(10) 0.11326(6) 0.01261(19) Uani 1 1 d D
H10 H 0.1068(14) 0.5672(11) 0.0935(7) 0.014(3) Uiso 1 1 d D
C11 C 0.25311(12) 0.56975(10) 0.18103(5) 0.01184(18) Uani 1 1 d .
C12 C 0.38976(13) 0.53277(10) 0.22018(6) 0.0146(2) Uani 1 1 d D
H12 H 0.4398(16) 0.4556(10) 0.2140(7) 0.014(3) Uiso 1 1 d D
C13 C 0.42729(14) 0.59700(11) 0.29010(6) 0.0188(2) Uani 1 1 d .
H13A H 0.5405 0.6312 0.2884 0.023 Uiso 1 1 calc R
H13B H 0.4227 0.5371 0.3295 0.023 Uiso 1 1 calc R
C14 C 0.30397(14) 0.69962(10) 0.30440(6) 0.0176(2) Uani 1 1 d .
H14 H 0.3226 0.7467 0.3493 0.021 Uiso 1 1 calc R
C15 C 0.28913(15) 0.77753(10) 0.23584(6) 0.0182(2) Uani 1 1 d .
H15A H 0.3915 0.7811 0.2071 0.022 Uiso 1 1 calc R
H15B H 0.2419 0.8599 0.2434 0.022 Uiso 1 1 calc R
C16 C 0.16186(13) 0.68041(10) 0.21031(6) 0.0142(2) Uani 1 1 d .
H16 H 0.0682 0.7116 0.1808 0.017 Uiso 1 1 calc R
C17 C 0.12248(14) 0.65700(11) 0.29122(6) 0.0162(2) Uani 1 1 d .
C18 C 0.07215(16) 0.53018(11) 0.31553(6) 0.0220(2) Uani 1 1 d .
H18A H 0.0791 0.5254 0.3675 0.033 Uiso 1 1 calc R
H18B H 0.1464 0.4695 0.2944 0.033 Uiso 1 1 calc R
H18C H -0.0416 0.5137 0.3004 0.033 Uiso 1 1 calc R
C19 C -0.00292(16) 0.74865(11) 0.32035(6) 0.0245(2) Uani 1 1 d .
H19A H -0.1126 0.7305 0.3009 0.037 Uiso 1 1 calc R
H19B H 0.0298 0.8315 0.3065 0.037 Uiso 1 1 calc R
H19C H -0.0064 0.7428 0.3723 0.037 Uiso 1 1 calc R
C20 C 0.17915(15) 0.40909(13) -0.00072(6) 0.0226(2) Uani 1 1 d .
H20A H 0.2508 0.3585 -0.0307 0.034 Uiso 1 1 calc R
H20B H 0.1642 0.4892 -0.0230 0.034 Uiso 1 1 calc R
H20C H 0.0714 0.3692 0.0046 0.034 Uiso 1 1 calc R

loop_
_atom_site_aniso_label
_atom_site_aniso_U_11
_atom_site_aniso_U_22
_atom_site_aniso_U_33
_atom_site_aniso_U_23
_atom_site_aniso_U_13
_atom_site_aniso_U_12
Zr 0.00949(4) 0.01419(4) 0.01529(5) 0.00062(4) 0.00092(3) -0.00202(3)
C1 0.0229(6) 0.0283(6) 0.0165(5) 0.0019(5) 0.0015(5) -0.0084(5)
C2 0.0213(6) 0.0243(6) 0.0283(6) -0.0040(5) 0.0120(5) -0.0039(5)
C3 0.0134(5) 0.0278(6) 0.0428(8) 0.0104(6) 0.0085(5) 0.0034(5)
C4 0.0125(5) 0.0496(8) 0.0294(7) 0.0147(7) -0.0040(4) -0.0072(6)
C5 0.0232(6) 0.0430(8) 0.0200(6) -0.0025(5) 0.0015(5) -0.0198(6)
C6 0.0290(6) 0.0203(6) 0.0293(6) -0.0039(5) 0.0101(6) -0.0114(4)
C7 0.0210(6) 0.0202(5) 0.0265(6) 0.0066(5) 0.0028(4) -0.0037(5)
C8 0.0191(5) 0.0147(5) 0.0247(6) -0.0025(5) 0.0028(5) 0.0011(4)
C9 0.0135(4) 0.0154(5) 0.0159(5) -0.0013(4) 0.0024(3) -0.0060(4)
C10 0.0097(4) 0.0149(5) 0.0132(5) -0.0002(4) -0.0010(4) -0.0011(4)
C11 0.0105(4) 0.0127(4) 0.0123(4) 0.0004(4) 0.0003(3) -0.0015(4)
C12 0.0132(5) 0.0158(5) 0.0147(5) 0.0025(4) -0.0009(4) 0.0017(4)
C13 0.0167(5) 0.0238(6) 0.0158(5) 0.0002(4) -0.0051(4) 0.0012(4)
C14 0.0183(5) 0.0194(5) 0.0152(5) -0.0025(4) -0.0022(4) -0.0026(4)
C15 0.0203(5) 0.0147(5) 0.0196(5) -0.0013(4) 0.0000(4) -0.0022(4)
C16 0.0132(5) 0.0154(5) 0.0138(5) -0.0004(4) -0.0004(4) 0.0019(4)
C17 0.0150(5) 0.0204(5) 0.0131(5) -0.0024(4) 0.0006(4) -0.0010(4)
C18 0.0233(6) 0.0262(6) 0.0165(5) -0.0001(4) 0.0028(4) -0.0063(5)
C19 0.0209(6) 0.0313(6) 0.0213(5) -0.0084(5) 0.0040(5) 0.0039(5)
C20 0.0230(5) 0.0261(6) 0.0187(5) -0.0077(5) 0.0002(4) -0.0032(5)

loop_
_atom_type_symbol
_atom_type_description
_atom_type_scat_dispersion_real
_atom_type_scat_dispersion_imag
_atom_type_scat_source
C C 0.0033 0.0016 'International Tables Vol C Tables 4.2.6.8 and 6.1.1.4'
H H 0.0000 0.0000 'International Tables Vol C Tables 4.2.6.8 and 6.1.1.4'
Zr Zr -2.9673 0.5597 'International Tables Vol C Tables 4.2.6.8 and 6.1.1.4'

loop_
_geom_angle_atom_site_label_1
_geom_angle_atom_site_label_2
_geom_angle_atom_site_label_3
_geom_angle
C4 Zr C7 86.53(5)
C4 Zr C3 35.13(5)
C7 Zr C3 86.13(4)
C4 Zr C5 35.59(6)
C7 Zr C5 66.02(5)
C3 Zr C5 65.95(5)
C4 Zr C2 66.04(5)
C7 Zr C2 65.74(5)
C3 Zr C2 35.39(5)
C5 Zr C2 84.90(5)
C4 Zr C1 85.62(4)
C7 Zr C1 35.04(4)
C3 Zr C1 65.98(5)
C5 Zr C1 84.79(4)
C2 Zr C1 34.77(5)
C4 Zr C6 66.17(5)
C7 Zr C6 35.44(5)
C3 Zr C6 85.34(5)
C5 Zr C6 34.69(5)
C2 Zr C6 84.76(5)
C1 Zr C6 65.55(5)
C4 Zr C10 148.09(4)
C7 Zr C10 122.17(4)
C3 Zr C10 145.87(4)
C5 Zr C10 139.75(4)
C2 Zr C10 135.31(4)
C1 Zr C10 125.62(4)
C6 Zr C10 128.70(4)
C4 Zr C9 137.48(5)
C7 Zr C9 128.92(4)
C3 Zr C9 114.74(4)
C5 Zr C9 164.61(4)
C2 Zr C9 104.19(4)
C1 Zr C9 109.81(4)
C6 Zr C9 156.35(4)
C10 Zr C9 33.49(3)
C4 Zr C11 119.21(4)
C7 Zr C11 127.30(4)
C3 Zr C11 141.81(4)
C5 Zr C11 107.66(4)
C2 Zr C11 164.46(4)
C1 Zr C11 152.09(4)
C6 Zr C11 110.78(4)
C10 Zr C11 33.42(3)
C9 Zr C11 61.59(3)
C4 Zr C8 106.25(5)
C7 Zr C8 144.98(4)
C3 Zr C8 86.62(4)
C5 Zr C8 139.14(5)
C2 Zr C8 89.40(4)
C1 Zr C8 112.04(4)
C6 Zr C8 171.86(4)
C10 Zr C8 59.29(4)
C9 Zr C8 31.34(4)
C11 Zr C8 75.12(4)
C4 Zr C12 89.47(4)
C7 Zr C12 140.13(4)
C3 Zr C12 111.94(4)
C5 Zr C12 88.56(4)
C2 Zr C12 145.36(4)
C1 Zr C12 173.29(4)
C6 Zr C12 108.24(4)
C10 Zr C12 59.89(3)
C9 Zr C12 76.89(3)
C11 Zr C12 30.92(3)
C8 Zr C12 73.73(4)
C2 C1 C7 128.69(12)
C2 C1 Zr 72.50(7)
C7 C1 Zr 71.25(7)
C1 C2 C3 128.69(12)
C1 C2 Zr 72.74(7)
C3 C2 Zr 71.39(7)
C4 C3 C2 128.65(12)
C4 C3 Zr 72.21(7)
C2 C3 Zr 73.22(7)
C3 C4 C5 127.96(12)
C3 C4 Zr 72.66(7)
C5 C4 Zr 73.03(7)
C6 C5 C4 129.15(12)
C6 C5 Zr 73.11(7)
C4 C5 Zr 71.37(7)
C5 C6 C7 128.26(12)
C5 C6 Zr 72.20(7)
C7 C6 Zr 71.03(7)
C1 C7 C6 128.36(12)
C1 C7 Zr 73.72(7)
C6 C7 Zr 73.53(7)
C9 C8 Zr 70.89(6)
C8 C9 C10 124.96(10)
C8 C9 C20 118.73(11)
C10 C9 C20 115.85(10)
C8 C9 Zr 77.77(6)
C10 C9 Zr 70.02(6)
C20 C9 Zr 119.53(7)
C9 C10 C11 129.85(10)
C9 C10 Zr 76.49(6)
C11 C10 Zr 77.96(6)
C12 C11 C10 128.09(10)
C12 C11 C16 115.25(9)
C10 C11 C16 116.32(9)
C12 C11 Zr 78.32(6)
C10 C11 Zr 68.62(6)
C16 C11 Zr 124.14(7)
C11 C12 C13 118.82(10)
C11 C12 Zr 70.76(6)
C13 C12 Zr 131.37(7)
C12 C13 C14 111.23(9)
C13 C14 C15 108.01(9)
C13 C14 C17 111.51(9)
C15 C14 C17 87.69(9)
C14 C15 C16 86.08(8)
C11 C16 C15 109.57(9)
C11 C16 C17 108.53(9)
C15 C16 C17 86.97(8)
C18 C17 C19 108.36(9)
C18 C17 C14 118.57(10)
C19 C17 C14 111.78(9)
C18 C17 C16 119.60(10)
C19 C17 C16 111.92(10)
C14 C17 C16 85.09(8)

loop_
_geom_bond_atom_site_label_1
_geom_bond_atom_site_label_2
_geom_bond_distance
Zr C4 2.3353(11)
Zr C7 2.3361(12)
Zr C3 2.3411(12)
Zr C5 2.3571(13)
Zr C2 2.3651(12)
Zr C1 2.3682(12)
Zr C6 2.3689(11)
Zr C10 2.4291(10)
Zr C9 2.5131(10)
Zr C11 2.5513(10)
Zr C8 2.5994(11)
Zr C12 2.6464(11)
C1 C2 1.4141(19)
C1 C7 1.4164(18)
C2 C3 1.431(2)
C3 C4 1.411(2)
C4 C5 1.434(2)
C5 C6 1.409(2)
C6 C7 1.4323(19)
C8 C9 1.3834(15)
C9 C10 1.4260(15)
C9 C20 1.5180(15)
C10 C11 1.4368(14)
C11 C12 1.3887(14)
C11 C16 1.5223(15)
C12 C13 1.5220(15)
C13 C14 1.5268(16)
C14 C15 1.5509(16)
C14 C17 1.5607(16)
C15 C16 1.5564(15)
C16 C17 1.5758(16)
C17 C18 1.5180(17)
C17 C19 1.5288(16)

loop_
_geom_torsion_atom_site_label_1
_geom_torsion_atom_site_label_2
_geom_torsion_atom_site_label_3
_geom_torsion_atom_site_label_4
_geom_torsion
C4 Zr C1 C2 52.85(8)
C7 Zr C1 C2 143.06(11)
C3 Zr C1 C2 22.60(8)
C5 Zr C1 C2 88.56(8)
C6 Zr C1 C2 118.63(9)
C10 Zr C1 C2 -120.10(8)
C9 Zr C1 C2 -86.45(8)
C11 Zr C1 C2 -152.86(8)
C8 Zr C1 C2 -52.91(8)
C12 Zr C1 C2 96.0(4)
C4 Zr C1 C7 -90.20(8)
C3 Zr C1 C7 -120.45(8)
C5 Zr C1 C7 -54.49(8)
C2 Zr C1 C7 -143.06(11)
C6 Zr C1 C7 -24.43(7)
C10 Zr C1 C7 96.84(8)
C9 Zr C1 C7 130.50(7)
C11 Zr C1 C7 64.09(11)
C8 Zr C1 C7 164.03(7)
C12 Zr C1 C7 -47.1(4)
C7 C1 C2 C3 -0.6(2)
Zr C1 C2 C3 -47.39(12)
C7 C1 C2 Zr 46.81(12)
C4 Zr C2 C1 -119.58(9)
C7 Zr C2 C1 -22.24(7)
C3 Zr C2 C1 -142.69(12)
C5 Zr C2 C1 -88.20(8)
C6 Zr C2 C1 -53.36(8)
C10 Zr C2 C1 89.77(9)
C9 Zr C2 C1 104.40(7)
C11 Zr C2 C1 127.12(14)
C8 Zr C2 C1 132.32(8)
C12 Zr C2 C1 -168.21(7)
C4 Zr C2 C3 23.11(8)
C7 Zr C2 C3 120.45(9)
C5 Zr C2 C3 54.49(8)
C1 Zr C2 C3 142.69(12)
C6 Zr C2 C3 89.33(8)
C10 Zr C2 C3 -127.54(8)
C9 Zr C2 C3 -112.91(8)
C11 Zr C2 C3 -90.19(17)
C8 Zr C2 C3 -85.00(8)
C12 Zr C2 C3 -25.52(11)
C1 C2 C3 C4 -1.6(2)
Zr C2 C3 C4 -49.46(12)
C1 C2 C3 Zr 47.87(12)
C7 Zr C3 C4 89.47(8)
C5 Zr C3 C4 24.05(8)
C2 Zr C3 C4 141.44(12)
C1 Zr C3 C4 119.21(9)
C6 Zr C3 C4 53.94(8)
C10 Zr C3 C4 -122.18(9)
C9 Zr C3 C4 -139.07(7)
C11 Zr C3 C4 -64.23(10)
C8 Zr C3 C4 -124.82(8)
C12 Zr C3 C4 -53.87(8)
C4 Zr C3 C2 -141.44(12)
C7 Zr C3 C2 -51.97(8)
C5 Zr C3 C2 -117.40(9)
C1 Zr C3 C2 -22.24(7)
C6 Zr C3 C2 -87.51(8)
C10 Zr C3 C2 96.38(9)
C9 Zr C3 C2 79.49(8)
C11 Zr C3 C2 154.33(7)
C8 Zr C3 C2 93.74(8)
C12 Zr C3 C2 164.69(7)
C2 C3 C4 C5 -1.0(2)
Zr C3 C4 C5 -50.86(12)
C2 C3 C4 Zr 49.83(12)
C7 Zr C4 C3 -88.21(8)
C5 Zr C4 C3 -140.26(12)
C2 Zr C4 C3 -23.27(7)
C1 Zr C4 C3 -53.10(8)
C6 Zr C4 C3 -118.26(9)
C10 Zr C4 C3 116.03(10)
C9 Zr C4 C3 61.70(9)
C11 Zr C4 C3 140.36(7)
C8 Zr C4 C3 58.61(8)
C12 Zr C4 C3 131.48(8)
C7 Zr C4 C5 52.05(8)
C3 Zr C4 C5 140.26(12)
C2 Zr C4 C5 116.99(8)
C1 Zr C4 C5 87.16(8)
C6 Zr C4 C5 22.00(7)
C10 Zr C4 C5 -103.71(11)
C9 Zr C4 C5 -158.04(7)
C11 Zr C4 C5 -79.38(8)
C8 Zr C4 C5 -161.14(7)
C12 Zr C4 C5 -88.26(7)
C3 C4 C5 C6 2.8(2)
Zr C4 C5 C6 -47.96(13)
C3 C4 C5 Zr 50.72(12)
C4 Zr C5 C6 142.99(12)
C7 Zr C5 C6 22.48(7)
C3 Zr C5 C6 119.23(9)
C2 Zr C5 C6 88.15(8)
C1 Zr C5 C6 53.24(8)
C10 Zr C5 C6 -89.63(9)
C9 Zr C5 C6 -144.72(15)
C11 Zr C5 C6 -101.20(8)
C8 Zr C5 C6 171.31(7)
C12 Zr C5 C6 -125.90(8)
C7 Zr C5 C4 -120.52(8)
C3 Zr C5 C4 -23.76(7)
C2 Zr C5 C4 -54.84(8)
C1 Zr C5 C4 -89.75(8)
C6 Zr C5 C4 -142.99(12)
C10 Zr C5 C4 127.37(8)
C9 Zr C5 C4 72.29(19)
C11 Zr C5 C4 115.81(7)
C8 Zr C5 C4 28.32(11)
C12 Zr C5 C4 91.11(7)
C4 C5 C6 C7 0.8(2)
Zr C5 C6 C7 -46.52(12)
C4 C5 C6 Zr 47.35(12)
C4 Zr C6 C5 -22.52(8)
C7 Zr C6 C5 -142.96(12)
C3 Zr C6 C5 -53.08(8)
C2 Zr C6 C5 -88.61(8)
C1 Zr C6 C5 -118.78(9)
C10 Zr C6 C5 124.12(8)
C9 Zr C6 C5 157.54(9)
C11 Zr C6 C5 91.25(8)
C8 Zr C6 C5 -44.3(4)
C12 Zr C6 C5 58.50(8)
C4 Zr C6 C7 120.44(8)
C3 Zr C6 C7 89.87(8)
C5 Zr C6 C7 142.96(12)
C2 Zr C6 C7 54.35(8)
C1 Zr C6 C7 24.17(7)
C10 Zr C6 C7 -92.92(8)
C9 Zr C6 C7 -59.50(13)
C11 Zr C6 C7 -125.79(7)
C8 Zr C6 C7 98.7(3)
C12 Zr C6 C7 -158.54(7)
C2 C1 C7 C6 5.3(2)
Zr C1 C7 C6 52.57(11)
C2 C1 C7 Zr -47.25(12)
C5 C6 C7 C1 -5.7(2)
Zr C6 C7 C1 -52.64(12)
C5 C6 C7 Zr 46.93(12)
C4 Zr C7 C1 87.32(8)
C3 Zr C7 C1 52.11(8)
C5 Zr C7 C1 117.47(9)
C2 Zr C7 C1 22.08(7)
C6 Zr C7 C1 139.51(11)
C10 Zr C7 C1 -107.53(7)
C9 Zr C7 C1 -66.87(8)
C11 Zr C7 C1 -148.04(7)
C8 Zr C7 C1 -26.38(11)
C12 Zr C7 C1 172.33(7)
C4 Zr C7 C6 -52.20(8)
C3 Zr C7 C6 -87.40(8)
C5 Zr C7 C6 -22.04(7)
C2 Zr C7 C6 -117.43(8)
C1 Zr C7 C6 -139.51(11)
C10 Zr C7 C6 112.95(7)
C9 Zr C7 C6 153.62(7)
C11 Zr C7 C6 72.45(8)
C8 Zr C7 C6 -165.89(7)
C12 Zr C7 C6 32.82(10)
C4 Zr C8 C9 175.97(7)
C7 Zr C8 C9 -76.21(10)
C3 Zr C8 C9 -154.55(8)
C5 Zr C8 C9 159.26(7)
C2 Zr C8 C9 -119.24(8)
C1 Zr C8 C9 -92.18(7)
C6 Zr C8 C9 -163.3(3)
C10 Zr C8 C9 27.17(6)
C11 Zr C8 C9 59.32(7)
C12 Zr C8 C9 91.42(7)
Zr C8 C9 C10 -54.69(10)
Zr C8 C9 C20 117.16(10)
C4 Zr C9 C8 -5.73(10)
C7 Zr C9 C8 134.24(8)
C3 Zr C9 C8 28.18(9)
C5 Zr C9 C8 -60.85(19)
C2 Zr C9 C8 64.15(8)
C1 Zr C9 C8 100.10(8)
C6 Zr C9 C8 174.20(10)
C10 Zr C9 C8 -134.64(10)
C11 Zr C9 C8 -109.09(8)
C12 Zr C9 C8 -80.19(7)
C4 Zr C9 C10 128.91(7)
C7 Zr C9 C10 -91.12(7)
C3 Zr C9 C10 162.82(7)
C5 Zr C9 C10 73.79(19)
C2 Zr C9 C10 -161.21(7)
C1 Zr C9 C10 -125.26(7)
C6 Zr C9 C10 -51.17(12)
C11 Zr C9 C10 25.54(6)
C8 Zr C9 C10 134.64(10)
C12 Zr C9 C10 54.45(6)
C4 Zr C9 C20 -121.99(9)
C7 Zr C9 C20 17.98(11)
C3 Zr C9 C20 -88.08(10)
C5 Zr C9 C20 -177.11(16)
C2 Zr C9 C20 -52.11(10)
C1 Zr C9 C20 -16.16(10)
C6 Zr C9 C20 57.93(14)
C10 Zr C9 C20 109.10(11)
C11 Zr C9 C20 134.65(10)
C8 Zr C9 C20 -116.26(12)
C12 Zr C9 C20 163.55(9)
C8 C9 C10 C11 -3.26(18)
C20 C9 C10 C11 -175.32(11)
Zr C9 C10 C11 -61.32(11)
C8 C9 C10 Zr 58.06(10)
C20 C9 C10 Zr -114.00(9)
C4 Zr C10 C9 -95.72(11)
C7 Zr C10 C9 113.23(7)
C3 Zr C10 C9 -28.57(11)
C5 Zr C10 C9 -156.78(7)
C2 Zr C10 C9 26.36(9)
C1 Zr C10 C9 70.90(8)
C6 Zr C10 C9 156.40(7)
C11 Zr C10 C9 -136.48(10)
C8 Zr C10 C9 -25.50(6)
C12 Zr C10 C9 -113.66(7)
C4 Zr C10 C11 40.76(12)
C7 Zr C10 C11 -110.29(7)
C3 Zr C10 C11 107.91(9)
C5 Zr C10 C11 -20.30(10)
C2 Zr C10 C11 162.84(7)
C1 Zr C10 C11 -152.62(6)
C6 Zr C10 C11 -67.13(8)
C9 Zr C10 C11 136.48(10)
C8 Zr C10 C11 110.98(7)
C12 Zr C10 C11 22.82(6)
C9 C10 C11 C12 6.39(19)
Zr C10 C11 C12 -54.33(11)
C9 C10 C11 C16 179.32(10)
Zr C10 C11 C16 118.61(8)
C9 C10 C11 Zr 60.72(11)
C4 Zr C11 C12 -17.47(9)
C7 Zr C11 C12 -127.29(7)
C3 Zr C11 C12 18.95(10)
C5 Zr C11 C12 -54.37(8)
C2 Zr C11 C12 88.45(16)
C1 Zr C11 C12 -167.77(8)
C6 Zr C11 C12 -91.04(7)
C10 Zr C11 C12 139.24(10)
C9 Zr C11 C12 113.64(7)
C8 Zr C11 C12 83.08(7)
C4 Zr C11 C10 -156.71(7)
C7 Zr C11 C10 93.48(7)
C3 Zr C11 C10 -120.29(8)
C5 Zr C11 C10 166.40(7)
C2 Zr C11 C10 -50.79(18)
C1 Zr C11 C10 53.00(11)
C6 Zr C11 C10 129.73(7)
C9 Zr C11 C10 -25.59(6)
C8 Zr C11 C10 -56.16(6)
C12 Zr C11 C10 -139.24(10)
C4 Zr C11 C16 95.24(9)
C7 Zr C11 C16 -14.58(10)
C3 Zr C11 C16 131.66(9)
C5 Zr C11 C16 58.34(9)
C2 Zr C11 C16 -158.84(15)
C1 Zr C11 C16 -55.06(13)
C6 Zr C11 C16 21.67(9)
C10 Zr C11 C16 -108.05(10)
C9 Zr C11 C16 -133.64(9)
C8 Zr C11 C16 -164.21(9)
C12 Zr C11 C16 112.71(11)
C10 C11 C12 C13 177.94(10)
C16 C11 C12 C13 4.94(14)
Zr C11 C12 C13 127.36(9)
C10 C11 C12 Zr 50.58(10)
C16 C11 C12 Zr -122.42(9)
C4 Zr C12 C11 164.81(8)
C7 Zr C12 C11 80.85(8)
C3 Zr C12 C11 -167.50(7)
C5 Zr C12 C11 129.22(7)
C2 Zr C12 C11 -151.89(7)
C1 Zr C12 C11 121.8(4)
C6 Zr C12 C11 100.18(7)
C10 Zr C12 C11 -24.56(6)
C9 Zr C12 C11 -55.82(7)
C8 Zr C12 C11 -88.09(7)
C4 Zr C12 C13 52.90(10)
C7 Zr C12 C13 -31.05(12)
C3 Zr C12 C13 80.60(10)
C5 Zr C12 C13 17.32(10)
C2 Zr C12 C13 96.21(11)
C1 Zr C12 C13 9.9(4)
C6 Zr C12 C13 -11.73(10)
C10 Zr C12 C13 -136.46(11)
C9 Zr C12 C13 -167.72(10)
C11 Zr C12 C13 -111.90(12)
C8 Zr C12 C13 160.01(10)
C11 C12 C13 C14 -2.01(14)
Zr C12 C13 C14 87.04(11)
C12 C13 C14 C15 -48.15(12)
C12 C13 C14 C17 46.59(13)
C13 C14 C15 C16 83.71(9)
C17 C14 C15 C16 -28.18(8)
C12 C11 C16 C15 41.95(12)
C10 C11 C16 C15 -131.90(10)
Zr C11 C16 C15 -50.88(11)
C12 C11 C16 C17 -51.48(12)
C10 C11 C16 C17 134.66(10)
Zr C11 C16 C17 -144.31(7)
C14 C15 C16 C11 -80.69(10)
C14 C15 C16 C17 27.90(8)
C13 C14 C17 C18 40.56(13)
C15 C14 C17 C18 149.03(10)
C13 C14 C17 C19 167.71(9)
C15 C14 C17 C19 -83.83(10)
C13 C14 C17 C16 -80.62(10)
C15 C14 C17 C16 27.84(8)
C11 C16 C17 C18 -38.34(13)
C15 C16 C17 C18 -147.97(11)
C11 C16 C17 C19 -166.60(9)
C15 C16 C17 C19 83.77(10)
C11 C16 C17 C14 81.88(9)
C15 C16 C17 C14 -27.75(8)
